data_7703976
loop_
_publ_author_name
'Liu, Weiming'
'Liu, Caiyun'
'Wu, Wenli'
'Zhang, Guanyun'
'Zhang, Jian'
'Tung, Chen-Ho'
'Wang, Yifeng'

_publ_section_title
;
 Effects of organic ammonium cations on the isolation of {Ti<sub>4</sub>}
 cyclic clusters from water: an <sup>17</sup>O NMR study.
;
_journal_issue 18
_journal_name_full 'Dalton transactions (Cambridge, England : 2003)'
_journal_page_first 5957
_journal_page_last 5964
_journal_paper_doi 10.1039/d0dt00165a
_journal_volume 49
_journal_year 2020
_chemical_formula_moiety 'H8 O40 S8 Ti4, 10[H2O]'
_chemical_formula_sum 'H28 O50 S8 Ti4'
_chemical_formula_weight 1276.30
_space_group_crystal_system tetragonal
_space_group_IT_number 122
_space_group_name_Hall 'I -4 2bw'
_space_group_name_H-M_alt 'I -4 2 d'
_atom_sites_solution_hydrogens difmap
_audit_creation_date 2020-03-09
_audit_creation_method
;
Olex2 1.3-dev
(compiled 2020.03.04 svn.rc2590c38 for OlexSys, GUI svn.r5830)
;
_audit_update_record
;
2020-04-01 deposited with the CCDC.	2020-04-06 downloaded from the CCDC.
;
_cell_angle_alpha 90
_cell_angle_beta 90
_cell_angle_gamma 90
_cell_formula_units_Z 12
_cell_length_a 24.0919(2)
_cell_length_b 24.0919(2)
_cell_length_c 23.1592(3)
_cell_measurement_reflns_used 11452
_cell_measurement_temperature 173
_cell_measurement_theta_max 76.4890
_cell_measurement_theta_min 2.5990
_cell_volume 13442.1(2)
_computing_cell_refinement 'CrysAlisPro 1.171.40.25a (Rigaku OD, 2018)'
_computing_data_collection 'CrysAlisPro 1.171.40.25a (Rigaku OD, 2018)'
_computing_data_reduction 'CrysAlisPro 1.171.40.25a (Rigaku OD, 2018)'
_computing_molecular_graphics 'Olex2 1.3-dev (Dolomanov et al., 2009)'
_computing_publication_material 'Olex2 1.3-dev (Dolomanov et al., 2009)'
_computing_structure_refinement 'SHELXL 2018/3 (Sheldrick, 2015)'
_computing_structure_solution 'olex2.solve (Bourhis et al., 2015)'
_diffrn_ambient_temperature 173(2)
_diffrn_measured_fraction_theta_full 0.995
_diffrn_measured_fraction_theta_max 0.982
_diffrn_measurement_device_type 'CCD area detector'
_diffrn_radiation_type CuK\a
_diffrn_radiation_wavelength 1.54184
_diffrn_reflns_av_R_equivalents 0.0328
_diffrn_reflns_av_unetI/netI 0.0357
_diffrn_reflns_Laue_measured_fraction_full 0.995
_diffrn_reflns_Laue_measured_fraction_max 0.982
_diffrn_reflns_limit_h_max 28
_diffrn_reflns_limit_h_min -11
_diffrn_reflns_limit_k_max 29
_diffrn_reflns_limit_k_min -27
_diffrn_reflns_limit_l_max 28
_diffrn_reflns_limit_l_min -22
_diffrn_reflns_number 17257
_diffrn_reflns_point_group_measured_fraction_full 0.981
_diffrn_reflns_point_group_measured_fraction_max 0.957
_diffrn_reflns_theta_full 67.684
_diffrn_reflns_theta_max 72.480
_diffrn_reflns_theta_min 2.647
_exptl_absorpt_coefficient_mu 10.586
_exptl_absorpt_correction_T_max 1.0000
_exptl_absorpt_correction_T_min 0.53281
_exptl_absorpt_correction_type multi-scan
_exptl_crystal_colour colourless
_exptl_crystal_colour_primary colourless
_exptl_crystal_density_diffrn 1.892
_exptl_crystal_description block
_exptl_crystal_F_000 7728
_exptl_crystal_size_max 0.18
_exptl_crystal_size_mid 0.12
_exptl_crystal_size_min 0.07
_refine_diff_density_max 0.537
_refine_diff_density_min -0.462
_refine_diff_density_rms 0.106
_refine_ls_abs_structure_details
;
 Flack x determined using 2505 quotients [(I+)-(I-)]/[(I+)+(I-)]
 (Parsons, Flack and Wagner, Acta Cryst. B69 (2013) 249-259).
;
_refine_ls_abs_structure_Flack 0.019(4)
_refine_ls_extinction_method none
_refine_ls_goodness_of_fit_ref 1.082
_refine_ls_hydrogen_treatment constr
_refine_ls_matrix_type full
_refine_ls_number_parameters 401
_refine_ls_number_reflns 6388
_refine_ls_number_restraints 359
_refine_ls_restrained_S_all 1.091
_refine_ls_R_factor_all 0.0499
_refine_ls_R_factor_gt 0.0439
_refine_ls_shift/su_max 0.000
_refine_ls_shift/su_mean 0.000
_refine_ls_structure_factor_coef Fsqd
_refine_ls_weighting_details 'w=1/[\s^2^(Fo^2^)+(0.0396P)^2^+117.7442P] where P=(Fo^2^+2Fc^2^)/3'
_refine_ls_weighting_scheme calc
_refine_ls_wR_factor_gt 0.1065
_refine_ls_wR_factor_ref 0.1175
_reflns_Friedel_coverage 0.810
_reflns_Friedel_fraction_full 0.963
_reflns_Friedel_fraction_max 0.927
_reflns_number_gt 6032
_reflns_number_total 6388
_reflns_threshold_expression 'I > 2\s(I)'
_cod_data_source_file d0dt00165a2.cif
_cod_data_source_block ti4-hmta
_cod_depositor_comments 'Adding full bibliography for 7703974--7703977.cif.'
_cod_original_cell_volume 13442.1(3)
_cod_database_code 7703976
_shelx_shelxl_version_number 2018/3
_shelx_space_group_comment
;
The symmetry employed for this shelxl refinement is uniquely defined
by the following loop, which should always be used as a source of
symmetry information in preference to the above space-group names.
They are only intended as comments.
;
_exptl_absorpt_special_details
;
CrysAlisPro 1.171.40.25a (Rigaku Oxford Diffraction, 2018)
Empirical absorption correction using spherical harmonics,
 implemented in SCALE3 ABSPACK scaling algorithm.
;
_olex2_refinement_description
;
1. Fixed Uiso
 At 1.5 times of:
  All O(H,H) groups
2. Restrained distances
 O17-O1A \\sim O17-O1B \\sim O1A-O1B \\sim O1B-O1C
 with sigma of 0.002
 S1-O17 \\sim S1-O1A \\sim S1-O1B \\sim S1-O1C
 with sigma of 0.001
 O17-O1A \\sim O17A-O31
 with sigma of 0.04
 Ti1-O17 \\sim Ti1-O17A
 with sigma of 0.02
 S1-O17 \\sim S1A-O17A
 with sigma of 0.02
 S1-O1A \\sim S1A-O31
 with sigma of 0.02
 S1-O1B \\sim S1A-O1D
 with sigma of 0.02
 O1A-O1C \\sim O31-O1E
 with sigma of 0.04
 S1-O1C \\sim S1A-O1E
 with sigma of 0.02
 O17-O1C \\sim O17A-O1E
 with sigma of 0.04
 O17-O1B \\sim O17A-O1D
 with sigma of 0.04
 O1A-O1B \\sim O31-O1D
 with sigma of 0.04
 O1B-O1C \\sim O1D-O1E
 with sigma of 0.04
 Ti1-S1 \\sim Ti1-S1A
 with sigma of 0.04
3. Rigid body (RIGU) restrains
 All non-hydrogen atoms
 with sigma for 1-2 distances of 0.001 and sigma for 1-3 distances of 0.001
4. Others
 Sof(S1A)=Sof(O17A)=Sof(O31)=Sof(O1D)=Sof(O1E)=1-FVAR(1)
 Sof(S1)=Sof(O17)=Sof(O1A)=Sof(O1B)=Sof(O1C)=FVAR(1)
5.a Rotating group:
 O24(H24A,H24B), O9(H9A,H9B), O4(H4A,H4B)
;
_smtbx_masks_special_details
;
A solvent mask was calculated and 1249 electrons were
found in a volume of 2687\%A^3 in 1 void per unit cell.
This is consistent with the presence of 10[H2O] per Formula Unit 
which account for 1200 electrons per unit cell.
;
_smtbx_masks_void_probe_radius 1.1
_smtbx_masks_void_truncation_radius 0.8
_olex2_submission_special_instructions 'No special instructions were received'

loop_
_space_group_symop_operation_xyz
'x, y, z'
'-x, -y, z'
'y, -x, -z'
'-y, x, -z'
'-x+1/2, y, -z+3/4'
'x+1/2, -y, -z+3/4'
'-y+1/2, -x, z+3/4'
'y+1/2, x, z+3/4'
'x+1/2, y+1/2, z+1/2'
'-x+1/2, -y+1/2, z+1/2'
'y+1/2, -x+1/2, -z+1/2'
'-y+1/2, x+1/2, -z+1/2'
'-x+1, y+1/2, -z+5/4'
'x+1, -y+1/2, -z+5/4'
'-y+1, -x+1/2, z+5/4'
'y+1, x+1/2, z+5/4'

loop_
_atom_site_label
_atom_site_type_symbol
_atom_site_fract_x
_atom_site_fract_y
_atom_site_fract_z
_atom_site_U_iso_or_equiv
_atom_site_adp_type
_atom_site_occupancy
_atom_site_site_symmetry_order
_atom_site_calc_flag
_atom_site_refinement_flags_posn
_atom_site_refinement_flags_adp
_atom_site_refinement_flags_occupancy
_atom_site_disorder_assembly
_atom_site_disorder_group
Ti3 Ti 0.50393(5) 0.60242(5) 0.49664(5) 0.0161(3) Uani 1 1 d . . . . .
Ti1 Ti 0.61455(5) 0.76895(5) 0.22808(5) 0.0170(3) Uani 1 1 d D . . . .
Ti2 Ti 0.62134(5) 0.64919(5) 0.14661(5) 0.0184(3) Uani 1 1 d . . . . .
S5 S 0.50992(7) 0.68088(7) 0.21886(8) 0.0212(4) Uani 1 1 d . . . . .
S10 S 0.59494(7) 0.69196(8) 0.44470(8) 0.0218(4) Uani 1 1 d . . . . .
S15 S 0.57799(8) 0.58140(8) 0.61256(8) 0.0250(4) Uani 1 1 d . . . . .
S20 S 0.68409(9) 0.57615(9) 0.24516(8) 0.0315(5) Uani 1 1 d . . . . .
S25 S 0.54891(10) 0.86488(8) 0.30195(11) 0.0362(5) Uani 1 1 d . . . . .
O2 O 0.5961(2) 0.8075(2) 0.1688(2) 0.0198(9) Uani 1 1 d . . . . .
O22 O 0.5412(2) 0.6702(2) 0.4680(3) 0.0329(12) Uani 1 1 d . . . . .
O5 O 0.5920(2) 0.8211(2) 0.2898(2) 0.0269(10) Uani 1 1 d . . . . .
O24 O 0.4476(2) 0.6642(2) 0.5293(3) 0.0280(12) Uani 1 1 d . . . . .
H24A H 0.418935 0.648553 0.545060 0.042 Uiso 1 1 d R U . . .
H24B H 0.433549 0.683190 0.501106 0.042 Uiso 1 1 d R U . . .
O23 O 0.5525(2) 0.5533(2) 0.4759(2) 0.0217(10) Uani 1 1 d . . . . .
O13 O 0.5460(2) 0.6466(2) 0.1810(2) 0.0257(10) Uani 1 1 d . . . . .
O14 O 0.6452(2) 0.5858(2) 0.1957(2) 0.0298(11) Uani 1 1 d . . . . .
O9 O 0.6441(2) 0.7250(2) 0.3034(2) 0.0274(11) Uani 1 1 d . . . . .
H9A H 0.629773 0.739435 0.334164 0.041 Uiso 1 1 d R U . . .
H9B H 0.631714 0.691394 0.303537 0.041 Uiso 1 1 d R U . . .
O3 O 0.6420(2) 0.7040(2) 0.1901(2) 0.0181(9) Uani 1 1 d . . . . .
O4 O 0.5899(3) 0.5810(2) 0.0971(3) 0.0333(13) Uani 1 1 d . . . . .
H4A H 0.616807 0.563662 0.080451 0.050 Uiso 1 1 d R U . . .
H4B H 0.570195 0.593298 0.068677 0.050 Uiso 1 1 d R U . . .
O25 O 0.5376(2) 0.6110(2) 0.5739(2) 0.0280(11) Uani 1 1 d . . . . .
O20 O 0.5813(3) 0.7302(3) 0.3981(3) 0.0371(14) Uani 1 1 d . . . . .
O15 O 0.7405(3) 0.5813(3) 0.2231(3) 0.0424(14) Uani 1 1 d . . . . .
O27 O 0.6189(3) 0.6193(3) 0.6315(4) 0.060(2) Uani 1 1 d . . . . .
O18 O 0.6702(4) 0.6155(4) 0.2905(3) 0.063(2) Uani 1 1 d . . . . .
O19 O 0.6280(3) 0.6458(3) 0.4229(3) 0.0451(15) Uani 1 1 d . . . . .
O8 O 0.5013(3) 0.8385(3) 0.3277(4) 0.058(2) Uani 1 1 d . . . . .
O11 O 0.4951(4) 0.6488(3) 0.2681(3) 0.0570(19) Uani 1 1 d . . . . .
O28 O 0.5467(3) 0.5574(4) 0.6599(3) 0.062(2) Uani 1 1 d . . . . .
O21 O 0.6228(3) 0.7218(4) 0.4902(3) 0.0598(19) Uani 1 1 d . . . . .
O6 O 0.5318(4) 0.8889(4) 0.2471(4) 0.073(2) Uani 1 1 d . . . . .
O12 O 0.4622(3) 0.6984(4) 0.1858(4) 0.069(2) Uani 1 1 d . . . . .
O16 O 0.6733(3) 0.5199(3) 0.2658(4) 0.0589(19) Uani 1 1 d . . . . .
O7 O 0.5715(4) 0.9055(4) 0.3379(4) 0.078(3) Uani 1 1 d . . . . .
O10 O 0.5415(2) 0.7309(2) 0.2385(2) 0.0274(11) Uani 1 1 d . . . . .
O26 O 0.6044(2) 0.5357(2) 0.5798(2) 0.0294(12) Uani 1 1 d . . . . .
S1 S 0.7230(3) 0.8416(3) 0.1998(4) 0.0183(19) Uani 0.495(17) 1 d D . P A 1
O17 O 0.6928(6) 0.7966(5) 0.2288(7) 0.022(2) Uani 0.495(17) 1 d D . P A 1
O1A O 0.6991(8) 0.8521(6) 0.1425(5) 0.027(4) Uani 0.495(17) 1 d D . P A 1
O1B O 0.7213(7) 0.8923(4) 0.2349(5) 0.045(4) Uani 0.495(17) 1 d D . P A 1
O1C O 0.7807(4) 0.8238(6) 0.1908(6) 0.042(4) Uani 0.495(17) 1 d D . P A 1
S1A S 0.7266(4) 0.8359(4) 0.1892(5) 0.0245(18) Uani 0.505(17) 1 d D . P A 2
O17A O 0.6885(6) 0.8064(6) 0.2317(7) 0.020(2) Uani 0.505(17) 1 d D . P A 2
O31 O 0.6904(7) 0.8658(8) 0.1465(6) 0.020(3) Uani 0.505(17) 1 d D . P A 2
O1D O 0.7574(6) 0.8762(5) 0.2208(5) 0.036(4) Uani 0.505(17) 1 d D . P A 2
O1E O 0.7597(6) 0.7954(6) 0.1584(6) 0.045(4) Uani 0.505(17) 1 d D . P A 2

loop_
_atom_site_aniso_label
_atom_site_aniso_U_11
_atom_site_aniso_U_22
_atom_site_aniso_U_33
_atom_site_aniso_U_23
_atom_site_aniso_U_13
_atom_site_aniso_U_12
Ti3 0.0162(6) 0.0126(5) 0.0195(6) 0.0020(5) 0.0014(5) 0.0003(5)
Ti1 0.0151(6) 0.0181(6) 0.0178(6) 0.0000(5) 0.0046(5) -0.0010(5)
Ti2 0.0194(6) 0.0177(6) 0.0180(6) 0.0017(5) 0.0020(5) 0.0062(5)
S5 0.0180(8) 0.0226(8) 0.0229(8) -0.0029(7) 0.0027(7) -0.0015(6)
S10 0.0199(8) 0.0247(9) 0.0207(8) 0.0090(7) -0.0019(7) -0.0028(7)
S15 0.0271(9) 0.0256(9) 0.0222(9) -0.0045(7) -0.0057(7) 0.0025(7)
S20 0.0395(11) 0.0360(11) 0.0190(8) 0.0078(8) 0.0049(8) 0.0217(9)
S25 0.0410(12) 0.0180(9) 0.0496(13) -0.0025(8) 0.0290(10) 0.0006(8)
O2 0.019(2) 0.015(2) 0.025(2) 0.0001(18) 0.0014(17) -0.0010(18)
O22 0.027(2) 0.025(2) 0.047(3) 0.012(2) 0.010(2) -0.004(2)
O5 0.029(2) 0.024(2) 0.028(2) -0.0055(19) 0.009(2) -0.0029(19)
O24 0.023(2) 0.021(3) 0.040(3) 0.007(2) 0.008(2) 0.0058(19)
O23 0.021(2) 0.023(2) 0.022(2) -0.0018(19) 0.001(2) 0.0031(19)
O13 0.024(2) 0.019(2) 0.035(3) -0.004(2) 0.004(2) -0.0018(17)
O14 0.033(2) 0.028(2) 0.028(2) 0.007(2) 0.004(2) 0.008(2)
O9 0.040(3) 0.027(3) 0.015(2) 0.0014(19) 0.008(2) 0.003(2)
O3 0.017(2) 0.0218(19) 0.0158(19) 0.0000(17) 0.0004(17) 0.0015(16)
O4 0.048(4) 0.020(3) 0.032(3) -0.005(2) -0.002(2) 0.008(2)
O25 0.030(2) 0.027(3) 0.026(2) -0.0053(18) -0.005(2) 0.006(2)
O20 0.033(3) 0.048(3) 0.030(3) 0.025(3) 0.006(2) 0.008(3)
O15 0.036(3) 0.062(4) 0.029(3) 0.003(3) -0.007(2) 0.007(2)
O27 0.046(4) 0.034(3) 0.102(6) -0.024(3) -0.042(4) 0.001(3)
O18 0.082(5) 0.073(4) 0.034(3) -0.012(3) -0.008(3) 0.042(4)
O19 0.044(4) 0.039(3) 0.053(4) 0.017(3) 0.019(3) 0.012(3)
O8 0.042(3) 0.030(3) 0.103(6) 0.017(3) 0.041(4) 0.002(3)
O11 0.096(6) 0.032(3) 0.043(3) -0.003(3) 0.028(3) -0.022(3)
O28 0.057(4) 0.083(5) 0.045(4) 0.030(4) 0.017(3) 0.026(3)
O21 0.059(4) 0.066(5) 0.054(4) -0.005(3) -0.027(3) -0.015(3)
O6 0.089(6) 0.065(5) 0.065(4) 0.026(4) 0.037(3) 0.045(4)
O12 0.051(4) 0.080(6) 0.077(5) -0.037(4) -0.037(4) 0.038(4)
O16 0.056(4) 0.054(4) 0.067(5) 0.029(3) -0.011(4) 0.006(3)
O7 0.070(5) 0.055(4) 0.108(6) -0.051(5) 0.038(4) -0.018(4)
O10 0.024(2) 0.021(2) 0.038(3) -0.0074(19) 0.0131(19) -0.0037(18)
O26 0.029(3) 0.032(3) 0.027(3) -0.006(2) -0.013(2) 0.008(2)
S1 0.013(3) 0.022(3) 0.019(3) 0.004(2) -0.0019(19) -0.007(2)
O17 0.021(3) 0.024(4) 0.021(6) 0.000(4) 0.001(3) -0.002(3)
O1A 0.032(7) 0.020(8) 0.029(5) 0.003(4) -0.003(5) -0.006(6)
O1B 0.073(11) 0.031(5) 0.031(6) -0.007(5) -0.006(6) -0.012(5)
O1C 0.024(4) 0.062(9) 0.041(8) 0.017(7) 0.005(4) -0.002(5)
S1A 0.016(3) 0.030(3) 0.028(3) 0.007(3) 0.002(2) 0.0010(19)
O17A 0.021(3) 0.022(5) 0.018(5) -0.001(3) 0.001(2) -0.004(4)
O31 0.011(5) 0.024(7) 0.025(5) 0.005(4) -0.004(4) -0.001(4)
O1D 0.047(8) 0.032(5) 0.029(6) 0.016(4) -0.023(5) -0.024(5)
O1E 0.052(8) 0.039(6) 0.043(7) 0.011(5) 0.023(6) 0.029(6)

loop_
_atom_type_symbol
_atom_type_description
_atom_type_scat_dispersion_real
_atom_type_scat_dispersion_imag
_atom_type_scat_source
H H 0.0000 0.0000 'International Tables Vol C Tables 4.2.6.8 and 6.1.1.4'
O O 0.0492 0.0322 'International Tables Vol C Tables 4.2.6.8 and 6.1.1.4'
S S 0.3331 0.5567 'International Tables Vol C Tables 4.2.6.8 and 6.1.1.4'
Ti Ti 0.2191 1.8069 'International Tables Vol C Tables 4.2.6.8 and 6.1.1.4'

loop_
_geom_angle_atom_site_label_1
_geom_angle_atom_site_label_2
_geom_angle_atom_site_label_3
_geom_angle
_geom_angle_site_symmetry_1
_geom_angle_site_symmetry_3
_geom_angle_publ_flag
O22 Ti3 O24 80.4(2) . . ?
O22 Ti3 O26 84.3(2) . 4_656 ?
O23 Ti3 O22 99.5(2) . . ?
O23 Ti3 O22 161.0(2) 4_656 . ?
O23 Ti3 O24 82.3(2) 4_656 . ?
O23 Ti3 O24 174.9(2) . . ?
O23 Ti3 O23 98.5(3) . 4_656 ?
O23 Ti3 O25 92.6(2) . . ?
O23 Ti3 O25 93.4(2) 4_656 . ?
O23 Ti3 O26 95.4(3) . 4_656 ?
O23 Ti3 O26 88.0(2) 4_656 4_656 ?
O25 Ti3 O22 91.8(3) . . ?
O25 Ti3 O24 82.4(2) . . ?
O25 Ti3 O26 171.6(2) . 4_656 ?
O26 Ti3 O24 89.7(2) 4_656 . ?
O2 Ti1 O5 99.4(2) . . ?
O2 Ti1 O9 175.0(2) . . ?
O2 Ti1 O3 99.5(2) . . ?
O2 Ti1 O10 96.7(2) . . ?
O2 Ti1 O17 94.1(5) . . ?
O2 Ti1 O17A 91.1(5) . . ?
O5 Ti1 O9 79.5(2) . . ?
O5 Ti1 O10 87.8(2) . . ?
O5 Ti1 O17 92.4(5) . . ?
O5 Ti1 O17A 85.9(5) . . ?
O3 Ti1 O5 161.1(2) . . ?
O3 Ti1 O9 81.8(2) . . ?
O3 Ti1 O10 89.1(2) . . ?
O3 Ti1 O17 87.2(4) . . ?
O3 Ti1 O17A 94.6(5) . . ?
O10 Ti1 O9 88.2(2) . . ?
O10 Ti1 O17A 170.7(5) . . ?
O17 Ti1 O9 81.1(5) . . ?
O17 Ti1 O10 169.1(5) . . ?
O17A Ti1 O9 83.9(5) . . ?
O2 Ti2 O13 92.5(2) 14_464 . ?
O2 Ti2 O14 162.0(2) 14_464 . ?
O2 Ti2 O4 83.3(2) 14_464 . ?
O2 Ti2 O1A 87.1(5) 14_464 14_464 ?
O2 Ti2 O31 88.1(5) 14_464 14_464 ?
O13 Ti2 O14 90.6(2) . . ?
O13 Ti2 O4 82.3(2) . . ?
O13 Ti2 O1A 176.6(4) . 14_464 ?
O14 Ti2 O4 79.6(2) . . ?
O14 Ti2 O1A 88.7(5) . 14_464 ?
O3 Ti2 O2 97.7(2) . 14_464 ?
O3 Ti2 O13 93.1(2) . . ?
O3 Ti2 O14 99.8(2) . . ?
O3 Ti2 O4 175.4(2) . . ?
O3 Ti2 O1A 90.3(4) . 14_464 ?
O3 Ti2 O31 101.0(5) . 14_464 ?
O1A Ti2 O4 94.3(4) 14_464 . ?
O31 Ti2 O13 165.6(5) 14_464 . ?
O31 Ti2 O14 84.6(5) 14_464 . ?
O31 Ti2 O4 83.5(5) 14_464 . ?
O13 S5 O10 109.3(3) . . ?
O11 S5 O13 108.5(4) . . ?
O11 S5 O12 112.6(6) . . ?
O11 S5 O10 108.7(4) . . ?
O12 S5 O13 108.4(4) . . ?
O12 S5 O10 109.3(4) . . ?
O20 S10 O22 107.0(4) . . ?
O20 S10 O19 110.5(4) . . ?
O19 S10 O22 109.3(4) . . ?
O21 S10 O22 108.3(4) . . ?
O21 S10 O20 109.3(5) . . ?
O21 S10 O19 112.3(5) . . ?
O27 S15 O25 109.3(4) . . ?
O27 S15 O28 112.7(6) . . ?
O27 S15 O26 109.8(4) . . ?
O28 S15 O25 107.6(4) . . ?
O28 S15 O26 108.3(4) . . ?
O26 S15 O25 109.1(3) . . ?
O15 S20 O14 107.6(3) . . ?
O15 S20 O16 111.1(5) . . ?
O18 S20 O14 107.9(4) . . ?
O18 S20 O15 114.3(5) . . ?
O18 S20 O16 109.1(5) . . ?
O16 S20 O14 106.5(4) . . ?
O8 S25 O5 108.5(4) . . ?
O8 S25 O6 108.1(6) . . ?
O6 S25 O5 108.1(4) . . ?
O7 S25 O5 109.5(5) . . ?
O7 S25 O8 111.9(5) . . ?
O7 S25 O6 110.7(6) . . ?
Ti1 O2 Ti2 146.7(3) . 14_464 ?
S10 O22 Ti3 143.3(4) . . ?
S25 O5 Ti1 140.3(4) . . ?
Ti3 O24 H24A 110.4 . . ?
Ti3 O24 H24B 110.2 . . ?
H24A O24 H24B 103.5 . . ?
Ti3 O23 Ti3 144.6(3) . 3_566 ?
S5 O13 Ti2 139.0(3) . . ?
S20 O14 Ti2 137.5(4) . . ?
Ti1 O9 H9A 109.7 . . ?
Ti1 O9 H9B 110.4 . . ?
H9A O9 H9B 103.7 . . ?
Ti2 O3 Ti1 142.3(3) . . ?
Ti2 O4 H4A 110.2 . . ?
Ti2 O4 H4B 109.9 . . ?
H4A O4 H4B 103.8 . . ?
S15 O25 Ti3 139.1(3) . . ?
S5 O10 Ti1 141.3(3) . . ?
S15 O26 Ti3 142.5(3) . 3_566 ?
O17 S1 O1A 110.3(4) . . ?
O1B S1 O17 110.2(4) . . ?
O1B S1 O1A 110.3(4) . . ?
O1C S1 O17 108.6(9) . . ?
O1C S1 O1A 107.1(10) . . ?
O1C S1 O1B 110.3(4) . . ?
S1 O17 Ti1 135.2(11) . . ?
S1 O1A Ti2 138.0(13) . 14_464 ?
O31 S1A O17A 107.4(9) . . ?
O1D S1A O17A 107.5(9) . . ?
O1D S1A O31 108.4(10) . . ?
O1D S1A O1E 115.2(11) . . ?
O1E S1A O17A 109.5(10) . . ?
O1E S1A O31 108.5(10) . . ?
S1A O17A Ti1 136.2(11) . . ?

loop_
_geom_bond_atom_site_label_1
_geom_bond_atom_site_label_2
_geom_bond_distance
_geom_bond_site_symmetry_2
_geom_bond_publ_flag
Ti3 O22 1.978(6) . ?
Ti3 O24 2.152(5) . ?
Ti3 O23 1.732(5) . ?
Ti3 O23 1.937(5) 4_656 ?
Ti3 O25 1.976(5) . ?
Ti3 O26 2.013(6) 4_656 ?
Ti1 O2 1.715(5) . ?
Ti1 O5 1.978(5) . ?
Ti1 O9 2.162(5) . ?
Ti1 O3 1.914(5) . ?
Ti1 O10 1.999(5) . ?
Ti1 O17 1.998(12) . ?
Ti1 O17A 1.999(12) . ?
Ti2 O2 1.938(5) 14_464 ?
Ti2 O13 1.984(5) . ?
Ti2 O14 1.988(5) . ?
Ti2 O3 1.733(5) . ?
Ti2 O4 2.142(6) . ?
Ti2 O1A 2.080(17) 14_464 ?
Ti2 O31 1.973(14) 14_464 ?
S5 O13 1.486(5) . ?
S5 O11 1.422(7) . ?
S5 O12 1.444(7) . ?
S5 O10 1.495(6) . ?
S10 O22 1.498(6) . ?
S10 O20 1.456(6) . ?
S10 O19 1.459(7) . ?
S10 O21 1.442(7) . ?
S15 O25 1.502(6) . ?
S15 O27 1.414(7) . ?
S15 O28 1.451(8) . ?
S15 O26 1.480(6) . ?
S20 O14 1.499(6) . ?
S20 O15 1.457(7) . ?
S20 O18 1.454(7) . ?
S20 O16 1.461(8) . ?
S25 O5 1.507(6) . ?
S25 O8 1.440(7) . ?
S25 O6 1.456(9) . ?
S25 O7 1.396(8) . ?
O24 H24A 0.8678 . ?
O24 H24B 0.8669 . ?
O9 H9A 0.8636 . ?
O9 H9B 0.8631 . ?
O4 H4A 0.8629 . ?
O4 H4B 0.8631 . ?
S1 O17 1.469(6) . ?
S1 O1A 1.469(6) . ?
S1 O1B 1.469(6) . ?
S1 O1C 1.469(6) . ?
S1A O17A 1.522(12) . ?
S1A O31 1.502(12) . ?
S1A O1D 1.422(13) . ?
S1A O1E 1.449(14) . ?

loop_
_geom_torsion_atom_site_label_1
_geom_torsion_atom_site_label_2
_geom_torsion_atom_site_label_3
_geom_torsion_atom_site_label_4
_geom_torsion
_geom_torsion_site_symmetry_1
_geom_torsion_site_symmetry_2
_geom_torsion_site_symmetry_3
_geom_torsion_site_symmetry_4
_geom_torsion_publ_flag
O2 Ti2 O3 Ti1 60.8(5) 14_464 . . . ?
O22 Ti3 O23 Ti3 119.6(5) . . . 3_566 ?
O5 Ti1 O2 Ti2 108.7(5) . . . 14_464 ?
O23 Ti3 O23 Ti3 -66.5(5) 4_656 . . 3_566 ?
O13 Ti2 O3 Ti1 -32.1(5) . . . . ?
O13 S5 O10 Ti1 3.9(7) . . . . ?
O14 Ti2 O3 Ti1 -123.3(5) . . . . ?
O3 Ti1 O2 Ti2 -72.2(6) . . . 14_464 ?
O25 Ti3 O23 Ti3 27.3(6) . . . 3_566 ?
O25 S15 O26 Ti3 -5.1(8) . . . 3_566 ?
O20 S10 O22 Ti3 139.3(7) . . . . ?
O15 S20 O14 Ti2 -70.3(6) . . . . ?
O27 S15 O25 Ti3 128.6(6) . . . . ?
O27 S15 O26 Ti3 -124.8(7) . . . 3_566 ?
O18 S20 O14 Ti2 53.6(7) . . . . ?
O19 S10 O22 Ti3 19.6(8) . . . . ?
O8 S25 O5 Ti1 89.4(7) . . . . ?
O11 S5 O13 Ti2 -121.8(6) . . . . ?
O11 S5 O10 Ti1 122.2(7) . . . . ?
O28 S15 O25 Ti3 -108.8(7) . . . . ?
O28 S15 O26 Ti3 111.7(7) . . . 3_566 ?
O21 S10 O22 Ti3 -103.0(7) . . . . ?
O6 S25 O5 Ti1 -27.5(7) . . . . ?
O12 S5 O13 Ti2 115.6(7) . . . . ?
O12 S5 O10 Ti1 -114.6(7) . . . . ?
O16 S20 O14 Ti2 170.6(5) . . . . ?
O7 S25 O5 Ti1 -148.2(6) . . . . ?
O10 Ti1 O2 Ti2 -162.4(5) . . . 14_464 ?
O10 S5 O13 Ti2 -3.4(7) . . . . ?
O26 Ti3 O23 Ti3 -155.3(5) 4_656 . . 3_566 ?
O26 S15 O25 Ti3 8.5(7) . . . . ?
O17 Ti1 O2 Ti2 15.6(7) . . . 14_464 ?
O17 S1 O1A Ti2 34.7(17) . . . 14_464 ?
O1A Ti2 O3 Ti1 148.0(6) 14_464 . . . ?
O1A S1 O17 Ti1 -31.1(18) . . . . ?
O1B S1 O17 Ti1 90.9(13) . . . . ?
O1B S1 O1A Ti2 -87.3(13) . . . 14_464 ?
O1C S1 O17 Ti1 -148.1(13) . . . . ?
O1C S1 O1A Ti2 152.7(13) . . . 14_464 ?
O17A Ti1 O2 Ti2 22.6(7) . . . 14_464 ?
O17A S1A O31 Ti2 -41(2) . . . 14_464 ?
O31 Ti2 O3 Ti1 150.4(7) 14_464 . . . ?
O31 S1A O17A Ti1 34(2) . . . . ?
O1D S1A O17A Ti1 150.8(14) . . . . ?
O1D S1A O31 Ti2 -157.1(15) . . . 14_464 ?
O1E S1A O17A Ti1 -83.4(18) . . . . ?
O1E S1A O31 Ti2 77.1(18) . . . 14_464 ?

loop_
_smtbx_masks_void_nr
_smtbx_masks_void_average_x
_smtbx_masks_void_average_y
_smtbx_masks_void_average_z
_smtbx_masks_void_volume
_smtbx_masks_void_count_electrons
_smtbx_masks_void_content
1 -0.009 -0.340 0.423 2686.8 1248.6 '120 water'
2 -0.037 0.222 0.864 8.0 8.8 '0.75 water'
3 -0.037 0.278 0.386 8.0 8.8 '0.75 water'
4 0.037 0.722 0.386 8.0 9.0 '0.75 water'
5 0.037 0.778 0.864 8.0 9.1 '0.75 water'
6 0.222 0.037 0.136 8.0 9.0 '0.75 water'
7 0.222 0.463 0.114 8.0 8.9 '0.75 water'
8 0.278 0.037 0.614 8.0 8.9 '0.75 water'
9 0.278 0.463 0.636 8.0 8.9 '0.75 water'
10 0.463 0.722 0.364 8.0 8.8 '0.75 water'
11 0.463 0.778 0.886 8.0 8.8 '0.75 water'
12 0.537 0.222 0.886 8.0 9.0 '0.75 water'
13 0.537 0.278 0.364 8.0 9.1 '0.75 water'
14 0.722 0.537 0.636 8.0 9.0 '0.75 water'
15 0.722 0.963 0.614 8.0 8.9 '0.75 water'
16 0.778 0.537 0.114 8.0 8.9 '0.75 water'
17 0.778 0.963 0.136 8.0 8.9 '0.75 water'
